data_1543957
loop_
_publ_author_name
'Serkan Demir'
'Turan K. Yazicilar'
'Murat Tas'

_publ_section_title
;
 Two novel analogous Ni(II) and Cd(II) complexes of an imidazole based
 Schiff base obtained from imidazole-4-carbaldehyde and 2-aminophenol
;
_journal_name_full 'Inorganica Chimica Acta'
_journal_page_first 398
_journal_page_last 406
_journal_paper_doi 10.1016/j.ica.2013.09.047
_journal_volume 409B
_journal_year 2014
_chemical_formula_sum 'C20 H18 Cl2 N6 Ni O2'
_chemical_formula_weight 504.01
_space_group_IT_number 14
_symmetry_cell_setting monoclinic
_symmetry_space_group_name_Hall '-P 2yn'
_symmetry_space_group_name_H-M 'P 1 21/n 1'
_atom_sites_solution_hydrogens geom
_atom_sites_solution_primary direct
_atom_sites_solution_secondary difmap
_cell_angle_alpha 90.00
_cell_angle_beta 96.647(6)
_cell_angle_gamma 90.00
_cell_formula_units_Z 2
_cell_length_a 7.9712(5)
_cell_length_b 12.9977(10)
_cell_length_c 10.5370(7)
_cell_measurement_reflns_used 1876
_cell_measurement_temperature 293(2)
_cell_measurement_theta_max 28.8847
_cell_measurement_theta_min 3.3945
_cell_volume 1084.37(13)
_computing_structure_refinement 'SHELXL-97 (Sheldrick, 1997)'
_diffrn_ambient_temperature 293(2)
_diffrn_measured_fraction_theta_full 0.998
_diffrn_measured_fraction_theta_max 0.859
_diffrn_radiation_monochromator graphite
_diffrn_radiation_source 'fine-focus sealed tube'
_diffrn_radiation_type MoK\a
_diffrn_radiation_wavelength 0.71073
_diffrn_reflns_av_R_equivalents 0.0288
_diffrn_reflns_av_sigmaI/netI 0.0512
_diffrn_reflns_limit_h_max 10
_diffrn_reflns_limit_h_min -8
_diffrn_reflns_limit_k_max 17
_diffrn_reflns_limit_k_min -14
_diffrn_reflns_limit_l_max 8
_diffrn_reflns_limit_l_min -14
_diffrn_reflns_number 4400
_diffrn_reflns_theta_full 25.00
_diffrn_reflns_theta_max 28.95
_diffrn_reflns_theta_min 3.40
_exptl_absorpt_coefficient_mu 1.171
_exptl_absorpt_correction_T_max 1.00000
_exptl_absorpt_correction_T_min 0.78716
_exptl_absorpt_correction_type multi-scan
_exptl_absorpt_process_details
;
 CrysAlisPro, Agilent Technologies,
 Version 1.171.35.15 (release 03-08-2011 CrysAlis171 .NET)
 (compiled Aug  3 2011,13:03:54)
 Empirical absorption correction using spherical harmonics,
 implemented in SCALE3 ABSPACK scaling algorithm.
;
_exptl_crystal_colour green
_exptl_crystal_density_diffrn 1.544
_exptl_crystal_density_method 'not measured'
_exptl_crystal_F_000 516
_exptl_crystal_size_max 0.5
_exptl_crystal_size_mid 0.5
_exptl_crystal_size_min 0.2
_refine_diff_density_max 0.393
_refine_diff_density_min -0.289
_refine_diff_density_rms 0.065
_refine_ls_extinction_method none
_refine_ls_goodness_of_fit_ref 1.039
_refine_ls_hydrogen_treatment mixed
_refine_ls_matrix_type full
_refine_ls_number_parameters 146
_refine_ls_number_reflns 2462
_refine_ls_number_restraints 0
_refine_ls_restrained_S_all 1.039
_refine_ls_R_factor_all 0.0557
_refine_ls_R_factor_gt 0.0392
_refine_ls_shift/su_max 0.000
_refine_ls_shift/su_mean 0.000
_refine_ls_structure_factor_coef Fsqd
_refine_ls_weighting_details 'calc w=1/[\s^2^(Fo^2^)+(0.0429P)^2^+0.2106P] where P=(Fo^2^+2Fc^2^)/3'
_refine_ls_weighting_scheme calc
_refine_ls_wR_factor_gt 0.0918
_refine_ls_wR_factor_ref 0.1048
_reflns_number_gt 1939
_reflns_number_total 2462
_reflns_threshold_expression >2sigma(I)
_cod_data_source_file ICA-2014-409B-398-406-2.cif
_cod_data_source_block 129
_cod_depositor_comments
;
The following automatic conversions were performed:

'_journal_paper_doi' value
'http://dx.doi.org/10.1016/j.ica.2013.09.047' was changed to
'10.1016/j.ica.2013.09.047'.

Automatic conversion script
Id: cif_fix_values 6433 2018-09-21 13:16:33Z andrius 

2019-04-10
Z value and formula fixed to values more according to usual
chemical conventions.                 miguel
;
_cod_original_formula_sum 'C13.33 H12 Cl1.33 N4 Ni0.67 O1.33'
_cod_original_formula_weight 336.01
_cod_original_formula_units_Z 3
_cod_database_code 1543957

loop_
_symmetry_equiv_pos_as_xyz
'x, y, z'
'-x+1/2, y+1/2, -z+1/2'
'-x, -y, -z'
'x-1/2, -y-1/2, z-1/2'

loop_
_atom_site_label
_atom_site_type_symbol
_atom_site_fract_x
_atom_site_fract_y
_atom_site_fract_z
_atom_site_U_iso_or_equiv
_atom_site_adp_type
_atom_site_occupancy
_atom_site_symmetry_multiplicity
_atom_site_calc_flag
_atom_site_refinement_flags
_atom_site_disorder_assembly
_atom_site_disorder_group
Ni1 Ni 0.0000 0.0000 0.0000 0.02999(16) Uani 1 2 d S . .
Cl1 Cl 0.13669(8) -0.16662(6) 0.06678(7) 0.0432(2) Uani 1 1 d . . .
N1 N 0.2372(2) 0.06748(17) 0.00042(19) 0.0328(5) Uani 1 1 d . . .
N2 N 0.4910(2) 0.1338(2) 0.0024(2) 0.0446(6) Uani 1 1 d . . .
H2A H 0.5853 0.1514 -0.0236 0.053 Uiso 1 1 calc R . .
N3 N 0.0372(2) 0.05416(17) 0.1907(2) 0.0330(5) Uani 1 1 d . . .
C1 C 0.3639(3) 0.0835(2) -0.0674(3) 0.0386(6) Uani 1 1 d . . .
H1 H 0.3654 0.0629 -0.1518 0.046 Uiso 1 1 calc R . .
C2 C 0.4461(3) 0.1517(2) 0.1187(3) 0.0464(7) Uani 1 1 d . . .
H2 H 0.5095 0.1852 0.1860 0.056 Uiso 1 1 calc R . .
C3 C 0.2876(3) 0.1107(2) 0.1190(3) 0.0368(6) Uani 1 1 d . . .
C4 C 0.1754(3) 0.1049(2) 0.2152(3) 0.0395(6) Uani 1 1 d . . .
H4 H 0.2018 0.1371 0.2938 0.047 Uiso 1 1 calc R . .
C5 C -0.0783(3) 0.0545(2) 0.2859(2) 0.0371(6) Uani 1 1 d . . .
C6 C -0.1431(4) 0.1456(3) 0.3252(3) 0.0480(7) Uani 1 1 d . . .
H6 H -0.1135 0.2075 0.2896 0.058 Uiso 1 1 calc R . .
C7 C -0.2542(4) 0.1446(3) 0.4191(3) 0.0589(9) Uani 1 1 d . . .
H7 H -0.2977 0.2059 0.4470 0.071 Uiso 1 1 calc R . .
C8 C -0.2978(4) 0.0528(3) 0.4692(3) 0.0604(10) Uani 1 1 d . . .
H8 H -0.3705 0.0522 0.5322 0.072 Uiso 1 1 calc R . .
C9 C -0.2364(4) -0.0382(3) 0.4283(3) 0.0555(9) Uani 1 1 d . . .
H9 H -0.2689 -0.1001 0.4625 0.067 Uiso 1 1 calc R . .
C10 C -0.1251(4) -0.0385(3) 0.3352(3) 0.0430(7) Uani 1 1 d . . .
O1 O -0.0702(3) -0.13088(19) 0.2970(2) 0.0622(6) Uani 1 1 d . . .
H1O H 0.010(6) -0.122(4) 0.231(5) 0.131(19) Uiso 1 1 d . . .

loop_
_atom_site_aniso_label
_atom_site_aniso_U_11
_atom_site_aniso_U_22
_atom_site_aniso_U_33
_atom_site_aniso_U_23
_atom_site_aniso_U_13
_atom_site_aniso_U_12
Ni1 0.0216(2) 0.0332(3) 0.0358(3) -0.0025(2) 0.00555(17) -0.00441(18)
Cl1 0.0310(4) 0.0388(4) 0.0618(4) 0.0057(3) 0.0137(3) 0.0021(3)
N1 0.0233(10) 0.0331(13) 0.0424(12) 0.0024(10) 0.0053(8) -0.0022(9)
N2 0.0226(11) 0.0417(15) 0.0703(17) 0.0085(12) 0.0095(11) -0.0052(9)
N3 0.0301(11) 0.0334(13) 0.0356(11) -0.0004(10) 0.0041(9) -0.0014(9)
C1 0.0280(13) 0.0405(16) 0.0486(15) 0.0076(13) 0.0094(11) 0.0001(12)
C2 0.0334(15) 0.0430(18) 0.0610(18) 0.0002(15) -0.0026(13) -0.0083(13)
C3 0.0275(13) 0.0347(15) 0.0471(15) -0.0013(13) 0.0008(11) -0.0045(11)
C4 0.0393(15) 0.0390(16) 0.0387(14) -0.0056(13) -0.0013(11) -0.0037(12)
C5 0.0317(13) 0.0456(18) 0.0339(13) -0.0072(12) 0.0030(10) -0.0038(12)
C6 0.0449(17) 0.0469(19) 0.0530(17) -0.0114(15) 0.0085(13) -0.0063(14)
C7 0.0463(18) 0.071(3) 0.061(2) -0.0244(19) 0.0131(15) -0.0009(17)
C8 0.0431(17) 0.092(3) 0.0491(18) -0.0149(19) 0.0170(14) -0.0105(18)
C9 0.0542(19) 0.069(2) 0.0450(16) 0.0043(17) 0.0136(14) -0.0129(17)
C10 0.0421(16) 0.0462(18) 0.0411(15) 0.0027(14) 0.0064(12) -0.0014(14)
O1 0.0767(16) 0.0453(14) 0.0693(15) 0.0137(12) 0.0278(13) 0.0057(12)

loop_
_atom_type_symbol
_atom_type_description
_atom_type_scat_dispersion_real
_atom_type_scat_dispersion_imag
_atom_type_scat_source
C C 0.0033 0.0016 'International Tables Vol C Tables 4.2.6.8 and 6.1.1.4'
H H 0.0000 0.0000 'International Tables Vol C Tables 4.2.6.8 and 6.1.1.4'
N N 0.0061 0.0033 'International Tables Vol C Tables 4.2.6.8 and 6.1.1.4'
O O 0.0106 0.0060 'International Tables Vol C Tables 4.2.6.8 and 6.1.1.4'
Cl Cl 0.1484 0.1585 'International Tables Vol C Tables 4.2.6.8 and 6.1.1.4'
Ni Ni 0.3393 1.1124 'International Tables Vol C Tables 4.2.6.8 and 6.1.1.4'

loop_
_geom_angle_atom_site_label_1
_geom_angle_atom_site_label_2
_geom_angle_atom_site_label_3
_geom_angle
_geom_angle_site_symmetry_1
_geom_angle_site_symmetry_3
N1 Ni1 N1 180.00(11) . 3
N1 Ni1 N3 99.76(8) . 3
N1 Ni1 N3 80.24(8) 3 3
N1 Ni1 N3 80.24(8) . .
N1 Ni1 N3 99.76(8) 3 .
N3 Ni1 N3 180.00(12) 3 .
N1 Ni1 Cl1 89.90(6) . .
N1 Ni1 Cl1 90.10(6) 3 .
N3 Ni1 Cl1 89.29(6) 3 .
N3 Ni1 Cl1 90.71(6) . .
N1 Ni1 Cl1 90.10(6) . 3
N1 Ni1 Cl1 89.90(6) 3 3
N3 Ni1 Cl1 90.71(6) 3 3
N3 Ni1 Cl1 89.29(6) . 3
Cl1 Ni1 Cl1 180.00(3) . 3
C1 N1 C3 105.3(2) . .
C1 N1 Ni1 144.72(19) . .
C3 N1 Ni1 109.94(16) . .
C2 N2 C1 108.7(2) . .
C4 N3 C5 117.5(2) . .
C4 N3 Ni1 112.62(17) . .
C5 N3 Ni1 129.23(15) . .
N1 C1 N2 110.8(2) . .
N2 C2 C3 106.2(2) . .
C2 C3 N1 109.1(2) . .
C2 C3 C4 132.4(3) . .
N1 C3 C4 118.5(2) . .
N3 C4 C3 118.5(2) . .
C6 C5 C10 120.8(3) . .
C6 C5 N3 120.4(3) . .
C10 C5 N3 118.8(3) . .
C5 C6 C7 119.7(3) . .
C8 C7 C6 119.4(3) . .
C7 C8 C9 121.1(3) . .
C8 C9 C10 120.2(3) . .
O1 C10 C5 123.5(3) . .
O1 C10 C9 117.6(3) . .
C5 C10 C9 118.8(3) . .

loop_
_geom_bond_atom_site_label_1
_geom_bond_atom_site_label_2
_geom_bond_distance
_geom_bond_site_symmetry_2
Ni1 N1 2.0839(19) .
Ni1 N1 2.0839(19) 3
Ni1 N3 2.117(2) 3
Ni1 N3 2.117(2) .
Ni1 Cl1 2.4889(7) .
Ni1 Cl1 2.4889(7) 3
N1 C1 1.319(3) .
N1 C3 1.386(3) .
N2 C2 1.337(4) .
N2 C1 1.350(3) .
N3 C4 1.284(3) .
N3 C5 1.438(3) .
C2 C3 1.371(4) .
C3 C4 1.430(4) .
C5 C6 1.374(4) .
C5 C10 1.384(4) .
C6 C7 1.402(4) .
C7 C8 1.366(5) .
C8 C9 1.370(5) .
C9 C10 1.397(4) .
C10 O1 1.355(4) .
